data_1544501
loop_
_publ_author_name
'Misawa, Y.'
'Doi, Y.'
'Hinatsu, Y.'

_publ_section_title
;
 Crystal structures and magnetic properties of ternary sulfides BaLn2S4
 (Ln = Sm, Gd-Lu)
;
_journal_name_full 'Journal of the Ceramic Society of Japan'
_journal_page_first 85
_journal_page_last 88
_journal_volume 117
_journal_year 2009
_chemical_formula_sum 'Ba S4 Sm2'
_chemical_name_common BaSm2S4
_space_group_IT_number 62
_space_group_name_H-M_alt 'P n m a'
_symmetry_space_group_name_Hall '-P 2ac 2n'
_symmetry_space_group_name_H-M 'P n m a'
_cell_angle_alpha 90
_cell_angle_beta 90
_cell_angle_gamma 90
_cell_formula_units_Z 4
_cell_length_a 12.2464(6)
_cell_length_b 4.1219(2)
_cell_length_c 14.6816(7)
_cell_volume 741.10(6)
_cod_data_source_file BaSm2S4.cif
_cod_data_source_block BaSm2S4
_cod_original_formula_sum 'Ba Sm2 S4'
_cod_database_code 1544501

loop_
_space_group_symop_operation_xyz
'x, y, z'
'-x, -y, -z'
'-x+1/2, -y, z+1/2'
'x+1/2, y, -z+1/2'
'-x, y+1/2, -z'
'x, -y+1/2, z'
'x+1/2, -y+1/2, -z+1/2'
'-x+1/2, y+1/2, z+1/2'

loop_
_atom_site_label
_atom_site_occupancy
_atom_site_fract_x
_atom_site_fract_y
_atom_site_fract_z
_atom_site_adp_type
_atom_site_B_iso_or_equiv
_atom_site_type_symbol
Ba 1.0 0.7545(2) 0.250000 0.65950(10) Biso 0.380000 Ba
Sm1 1.0 0.4243(2) 0.250000 0.10420(10) Biso 0.430000 Sm
Sm2 1.0 0.4243(2) 0.250000 0.60720(10) Biso 0.430000 Sm
S1 1.0 0.2102(7) 0.250000 0.1736(5) Biso 0.220000 S
S2 1.0 0.1310(7) 0.250000 0.4786(7) Biso 0.220000 S
S3 1.0 0.5159(7) 0.250000 0.7823(5) Biso 0.220000 S
S4 1.0 0.4200(7) 0.250000 0.4208(5) Biso 0.220000 S
